data_7212285
loop_
_publ_author_name
'Ren, Shi-Bin'
'Zhou, Le'
'Zhang, Jun'
'Zhu, You-Long'
'Li, Yi-Zhi'
'Du, Hong-Bin'
'You, Xiao-Zeng'

_publ_section_title
;
 A 4-connected 3D porous coordination polymer with a binodal 6284 net
 built on tetrahedral quadridentate and bidentate linkers
;
_journal_issue 5
_journal_name_full CrystEngComm
_journal_page_first 1635
_journal_paper_doi 10.1039/b924237f
_journal_volume 12
_journal_year 2010
_chemical_formula_moiety 'C41 H32 N4 O12 Zn2, 2(H0.80 O0.40), 1.2(H2 O) '
_chemical_formula_sum 'C41 H36 N4 O14 Zn2'
_chemical_formula_weight 939.56
_chemical_name_systematic
;
?
;
_space_group_IT_number 15
_symmetry_cell_setting monoclinic
_symmetry_space_group_name_Hall '-C 2yc'
_symmetry_space_group_name_H-M 'C 1 2/c 1'
_atom_sites_solution_hydrogens geom
_atom_sites_solution_primary direct
_atom_sites_solution_secondary difmap
_audit_creation_method SHELXL-97
_cell_angle_alpha 90.00
_cell_angle_beta 101.4310(10)
_cell_angle_gamma 90.00
_cell_formula_units_Z 4
_cell_length_a 9.3402(10)
_cell_length_b 25.842(3)
_cell_length_c 20.090(2)
_cell_measurement_reflns_used 4066
_cell_measurement_temperature 291(2)
_cell_measurement_theta_max 27.94
_cell_measurement_theta_min 3.10
_cell_volume 4752.9(9)
_computing_cell_refinement SMART
_computing_data_collection 'SHELXTL(Bruker, 2000)'
_computing_data_reduction 'SAINT(Bruker, 2000)'
_computing_molecular_graphics SHELXTL
_computing_publication_material SHELXTL
_computing_structure_refinement SHELXTL
_computing_structure_solution 'SHELXTL(Bruker, 2000)'
_diffrn_ambient_temperature 291(2)
_diffrn_measured_fraction_theta_full 0.998
_diffrn_measured_fraction_theta_max 0.998
_diffrn_measurement_device_type 'Bruker Smart Aepex CCD'
_diffrn_measurement_method 'phi and omega scans'
_diffrn_radiation_monochromator graphite
_diffrn_radiation_source 'fine-focus sealed tube'
_diffrn_radiation_type MoK\a
_diffrn_radiation_wavelength 0.71073
_diffrn_reflns_av_R_equivalents 0.0386
_diffrn_reflns_av_sigmaI/netI 0.0398
_diffrn_reflns_limit_h_max 10
_diffrn_reflns_limit_h_min -11
_diffrn_reflns_limit_k_max 31
_diffrn_reflns_limit_k_min -31
_diffrn_reflns_limit_l_max 24
_diffrn_reflns_limit_l_min -15
_diffrn_reflns_number 12801
_diffrn_reflns_theta_full 26.00
_diffrn_reflns_theta_max 26.00
_diffrn_reflns_theta_min 1.89
_exptl_absorpt_coefficient_mu 1.073
_exptl_absorpt_correction_T_max 0.7982
_exptl_absorpt_correction_T_min 0.7532
_exptl_absorpt_correction_type multi-scan
_exptl_absorpt_process_details 'SADABS; Bruker, 2000'
_exptl_crystal_colour colorless
_exptl_crystal_density_diffrn 1.316
_exptl_crystal_density_method 'not measured'
_exptl_crystal_description block
_exptl_crystal_F_000 1928
_exptl_crystal_size_max 0.28
_exptl_crystal_size_mid 0.24
_exptl_crystal_size_min 0.22
_refine_diff_density_max 0.654
_refine_diff_density_min -0.519
_refine_diff_density_rms 0.065
_refine_ls_extinction_method none
_refine_ls_goodness_of_fit_ref 1.136
_refine_ls_hydrogen_treatment constr
_refine_ls_matrix_type full
_refine_ls_number_parameters 290
_refine_ls_number_reflns 4670
_refine_ls_number_restraints 0
_refine_ls_restrained_S_all 1.136
_refine_ls_R_factor_all 0.0544
_refine_ls_R_factor_gt 0.0458
_refine_ls_shift/su_max 0.000
_refine_ls_shift/su_mean 0.000
_refine_ls_structure_factor_coef Fsqd
_refine_ls_weighting_details 'calc w=1/[\s^2^(Fo^2^)+(0.0515P)^2^+2.9992P] where P=(Fo^2^+2Fc^2^)/3'
_refine_ls_weighting_scheme calc
_refine_ls_wR_factor_gt 0.1059
_refine_ls_wR_factor_ref 0.1080
_reflns_number_gt 3852
_reflns_number_total 4670
_reflns_threshold_expression >2sigma(I)
_cod_data_source_file b924237f.txt
_cod_data_source_block 290606a_0m
_cod_depositor_comments
;
The following automatic conversions were performed:

'_symmetry_cell_setting' value 'Monoclinic' changed to 'monoclinic'
according to /home/saulius/struct/CIF-dictionaries/cif_core.dic
dictionary named 'cif_core.dic' version 2.4.2 from 2011-04-26.

Automatic conversion script
Id: cif_fix_values 1891 2012-01-12 08:04:46Z andrius 
;
_cod_original_sg_symbol_H-M 'C2/c '
_cod_database_code 7212285

loop_
_symmetry_equiv_pos_as_xyz
'x, y, z'
'-x, y, -z+1/2'
'x+1/2, y+1/2, z'
'-x+1/2, y+1/2, -z+1/2'
'-x, -y, -z'
'x, -y, z-1/2'
'-x+1/2, -y+1/2, -z'
'x+1/2, -y+1/2, z-1/2'

loop_
_atom_site_label
_atom_site_type_symbol
_atom_site_fract_x
_atom_site_fract_y
_atom_site_fract_z
_atom_site_U_iso_or_equiv
_atom_site_adp_type
_atom_site_occupancy
_atom_site_symmetry_multiplicity
_atom_site_calc_flag
_atom_site_refinement_flags
C1 C 0.9782(3) 1.04271(13) 0.58022(18) 0.0456(8) Uani 1 1 d .
H1A H 1.0455 1.0645 0.5660 0.055 Uiso 1 1 calc R
C2 C 1.0290(4) 0.99984(13) 0.6170(2) 0.0526(9) Uani 1 1 d .
H2A H 1.1287 0.9931 0.6281 0.063 Uiso 1 1 calc R
C3 C 0.9308(3) 0.96671(10) 0.63738(14) 0.0314(6) Uani 1 1 d .
C4 C 0.7814(3) 0.97763(10) 0.61916(15) 0.0347(6) Uani 1 1 d .
H4A H 0.7121 0.9554 0.6310 0.042 Uiso 1 1 calc R
C5 C 0.7405(3) 1.02239(11) 0.58311(15) 0.0353(6) Uani 1 1 d .
H5A H 0.6416 1.0304 0.5717 0.042 Uiso 1 1 calc R
C6 C 0.8963(3) 0.88941(10) 0.69996(15) 0.0336(6) Uani 1 1 d .
H6A H 0.8412 0.8689 0.6632 0.040 Uiso 1 1 calc R
H6B H 0.8282 0.9072 0.7228 0.040 Uiso 1 1 calc R
C7 C 1.0000 0.85504(13) 0.7500 0.0271(8) Uani 1 2 d S
C8 C 1.0933(3) 0.82177(10) 0.71339(14) 0.0311(6) Uani 1 1 d .
H8A H 1.1313 0.8423 0.6804 0.037 Uiso 1 1 calc R
H8B H 1.1750 0.8075 0.7456 0.037 Uiso 1 1 calc R
C9 C 1.2419(4) 0.71910(12) 0.58093(18) 0.0468(8) Uani 1 1 d .
H9A H 1.3237 0.7269 0.5629 0.056 Uiso 1 1 calc R
C10 C 1.1881(3) 0.75694(11) 0.61739(17) 0.0423(7) Uani 1 1 d .
H10A H 1.2335 0.7891 0.6241 0.051 Uiso 1 1 calc R
C11 C 1.0683(3) 0.74668(10) 0.64327(14) 0.0302(6) Uani 1 1 d .
C12 C 1.0030(4) 0.69813(12) 0.63178(19) 0.0477(8) Uani 1 1 d .
H12A H 0.9207 0.6902 0.6494 0.057 Uiso 1 1 calc R
C13 C 1.0595(3) 0.66285(12) 0.59520(17) 0.0415(7) Uani 1 1 d .
H13A H 1.0125 0.6311 0.5868 0.050 Uiso 1 1 calc R
C14 C 1.0718(3) 1.15765(10) 0.49590(14) 0.0313(6) Uani 1 1 d .
C15 C 1.2810(3) 1.20660(11) 0.46414(16) 0.0387(7) Uani 1 1 d .
H15 H 1.3023 1.1778 0.4401 0.046 Uiso 1 1 calc R
C16 C 1.1644(3) 1.20559(11) 0.49869(14) 0.0327(6) Uani 1 1 d .
C17 C 1.1363(3) 1.24893(10) 0.53350(14) 0.0342(6) Uani 1 1 d .
H17 H 1.0588 1.2483 0.5563 0.041 Uiso 1 1 calc R
C18 C 0.6181(3) 1.08504(12) 0.39447(15) 0.0358(6) Uani 1 1 d .
C19 C 0.5287(3) 1.13248(11) 0.28447(15) 0.0363(6) Uani 1 1 d .
H19 H 0.5497 1.1637 0.3074 0.044 Uiso 1 1 calc R
C20 C 0.5551(3) 1.08587(11) 0.31961(14) 0.0329(6) Uani 1 1 d .
C21 C 0.5257(4) 1.03846(12) 0.28530(15) 0.0428(7) Uani 1 1 d .
H21 H 0.5402 1.0074 0.3091 0.051 Uiso 1 1 calc R
N1 N 0.8364(3) 1.05514(8) 0.56355(12) 0.0300(5) Uani 1 1 d .
N2 N 1.1831(3) 0.67125(8) 0.56959(12) 0.0324(5) Uani 1 1 d .
O1 O 0.9884(2) 0.92589(8) 0.67445(11) 0.0389(5) Uani 1 1 d .
O2 O 1.0028(2) 0.78097(7) 0.68004(10) 0.0357(5) Uani 1 1 d .
O3 O 0.9574(2) 1.16308(7) 0.52036(11) 0.0379(5) Uani 1 1 d .
O4 O 1.1091(2) 1.11706(8) 0.47176(11) 0.0408(5) Uani 1 1 d .
O5 O 0.6765(2) 1.12623(8) 0.41963(11) 0.0414(5) Uani 1 1 d .
O6 O 0.6079(4) 1.04572(11) 0.42832(14) 0.0762(9) Uani 1 1 d .
O7 O 0.0838(8) 0.2476(2) 0.7140(4) 0.0469(18) Uani 0.30 1 d P
H7C H -0.0023 0.2451 0.6905 0.070 Uiso 0.30 1 d PR
H7E H 0.0820 0.2426 0.7556 0.070 Uiso 0.30 1 d PR
O8 O 1.0000 0.16345(15) 0.7500 0.0486(10) Uani 0.80 2 d SP
H8F H 1.0290 0.1924 0.7377 0.058 Uiso 0.40 1 d PR
H8C H 0.9623 0.1459 0.7151 0.073 Uiso 0.40 1 d PR
O9 O 0.6904(9) 0.8960(3) 0.2800(4) 0.052(2) Uani 0.30 1 d P
H9B H 0.6691 0.8937 0.2369 0.078 Uiso 0.30 1 d PR
H9D H 0.7819 0.9004 0.2927 0.078 Uiso 0.30 1 d PR
Zn1 Zn 0.78048(3) 1.121706(11) 0.513602(15) 0.02871(11) Uani 1 1 d .

loop_
_atom_site_aniso_label
_atom_site_aniso_U_11
_atom_site_aniso_U_22
_atom_site_aniso_U_33
_atom_site_aniso_U_23
_atom_site_aniso_U_13
_atom_site_aniso_U_12
C1 0.0352(16) 0.0423(17) 0.062(2) 0.0251(15) 0.0157(15) 0.0030(13)
C2 0.0336(16) 0.0440(18) 0.082(3) 0.0321(18) 0.0155(16) 0.0067(13)
C3 0.0350(14) 0.0279(13) 0.0320(14) 0.0060(11) 0.0080(11) 0.0029(11)
C4 0.0323(14) 0.0266(13) 0.0446(16) 0.0114(12) 0.0058(12) -0.0080(11)
C5 0.0254(13) 0.0339(14) 0.0447(17) 0.0079(12) 0.0025(11) -0.0018(11)
C6 0.0337(14) 0.0270(14) 0.0381(16) 0.0128(11) 0.0026(12) -0.0028(11)
C7 0.0318(18) 0.0177(16) 0.0310(19) 0.000 0.0041(15) 0.000
C8 0.0397(15) 0.0213(12) 0.0357(14) -0.0027(11) 0.0159(12) -0.0044(11)
C9 0.0520(19) 0.0296(15) 0.066(2) -0.0161(14) 0.0291(17) -0.0150(14)
C10 0.0431(17) 0.0297(15) 0.058(2) -0.0130(14) 0.0202(15) -0.0131(13)
C11 0.0267(13) 0.0287(13) 0.0336(14) -0.0049(11) 0.0020(10) 0.0008(10)
C12 0.0472(18) 0.0388(17) 0.063(2) -0.0172(15) 0.0262(16) -0.0081(14)
C13 0.0379(16) 0.0308(15) 0.057(2) -0.0109(13) 0.0128(14) -0.0112(12)
C14 0.0363(15) 0.0277(13) 0.0295(14) -0.0033(10) 0.0056(11) -0.0073(11)
C15 0.0470(17) 0.0274(14) 0.0435(17) -0.0066(12) 0.0133(13) -0.0089(12)
C16 0.0393(15) 0.0311(14) 0.0281(13) 0.0055(11) 0.0078(11) -0.0046(11)
C17 0.0382(15) 0.0327(15) 0.0320(14) -0.0027(11) 0.0071(11) -0.0082(12)
C18 0.0288(14) 0.0391(15) 0.0373(16) 0.0031(13) 0.0014(11) -0.0002(11)
C19 0.0392(15) 0.0317(14) 0.0361(15) 0.0021(12) 0.0030(12) -0.0020(12)
C20 0.0301(14) 0.0372(15) 0.0306(14) -0.0007(11) 0.0038(11) -0.0027(11)
C21 0.0517(19) 0.0377(15) 0.0341(16) 0.0034(13) -0.0037(13) 0.0022(14)
N1 0.0348(12) 0.0201(10) 0.0349(12) 0.0041(9) 0.0061(10) -0.0051(9)
N2 0.0389(13) 0.0201(10) 0.0380(13) -0.0023(9) 0.0072(10) -0.0042(9)
O1 0.0351(11) 0.0319(10) 0.0496(13) 0.0218(9) 0.0079(9) 0.0016(8)
O2 0.0364(10) 0.0285(10) 0.0438(11) -0.0174(9) 0.0117(9) -0.0061(8)
O3 0.0382(11) 0.0299(10) 0.0482(13) -0.0055(9) 0.0149(9) -0.0118(8)
O4 0.0402(11) 0.0336(11) 0.0511(13) -0.0166(9) 0.0149(9) -0.0166(9)
O5 0.0475(12) 0.0414(12) 0.0298(10) 0.0025(9) -0.0060(9) -0.0053(9)
O6 0.108(2) 0.0639(17) 0.0457(15) 0.0267(13) -0.0124(15) -0.0299(16)
O7 0.049(4) 0.029(4) 0.056(5) -0.007(3) -0.005(3) 0.005(3)
O8 0.059(3) 0.041(2) 0.045(2) 0.000 0.0084(19) 0.000
O9 0.063(5) 0.030(4) 0.057(5) -0.009(3) -0.004(4) 0.007(3)
Zn1 0.03511(19) 0.02398(17) 0.02710(17) -0.00009(12) 0.00634(12) -0.00523(12)

loop_
_atom_type_symbol
_atom_type_description
_atom_type_scat_dispersion_real
_atom_type_scat_dispersion_imag
_atom_type_scat_source
C C 0.0033 0.0016 'International Tables Vol C Tables 4.2.6.8 and 6.1.1.4'
H H 0.0000 0.0000 'International Tables Vol C Tables 4.2.6.8 and 6.1.1.4'
N N 0.0061 0.0033 'International Tables Vol C Tables 4.2.6.8 and 6.1.1.4'
O O 0.0106 0.0060 'International Tables Vol C Tables 4.2.6.8 and 6.1.1.4'
Zn Zn 0.2839 1.4301 'International Tables Vol C Tables 4.2.6.8 and 6.1.1.4'

loop_
_geom_angle_atom_site_label_1
_geom_angle_atom_site_label_2
_geom_angle_atom_site_label_3
_geom_angle
_geom_angle_site_symmetry_1
_geom_angle_site_symmetry_3
N1 C1 C2 123.5(3) . .
N1 C1 H1A 118.3 . .
C2 C1 H1A 118.3 . .
C1 C2 C3 119.1(3) . .
C1 C2 H2A 120.5 . .
C3 C2 H2A 120.5 . .
O1 C3 C2 116.0(3) . .
O1 C3 C4 125.0(2) . .
C2 C3 C4 119.1(3) . .
C5 C4 C3 117.7(2) . .
C5 C4 H4A 121.1 . .
C3 C4 H4A 121.1 . .
N1 C5 C4 123.3(3) . .
N1 C5 H5A 118.3 . .
C4 C5 H5A 118.3 . .
O1 C6 C7 105.6(2) . .
O1 C6 H6A 110.6 . .
C7 C6 H6A 110.6 . .
O1 C6 H6B 110.6 . .
C7 C6 H6B 110.6 . .
H6A C6 H6B 108.8 . .
C8 C7 C8 110.8(3) . 2_756
C8 C7 C6 107.31(15) . 2_756
C8 C7 C6 111.10(16) 2_756 2_756
C8 C7 C6 111.10(16) . .
C8 C7 C6 107.31(15) 2_756 .
C6 C7 C6 109.2(3) 2_756 .
O2 C8 C7 107.6(2) . .
O2 C8 H8A 110.2 . .
C7 C8 H8A 110.2 . .
O2 C8 H8B 110.2 . .
C7 C8 H8B 110.2 . .
H8A C8 H8B 108.5 . .
N2 C9 C10 124.1(3) . .
N2 C9 H9A 118.0 . .
C10 C9 H9A 118.0 . .
C11 C10 C9 118.9(3) . .
C11 C10 H10A 120.5 . .
C9 C10 H10A 120.5 . .
C10 C11 O2 124.9(2) . .
C10 C11 C12 118.8(3) . .
O2 C11 C12 116.3(3) . .
C13 C12 C11 119.6(3) . .
C13 C12 H12A 120.2 . .
C11 C12 H12A 120.2 . .
C12 C13 N2 123.3(3) . .
C12 C13 H13A 118.3 . .
N2 C13 H13A 118.3 . .
O4 C14 O3 124.8(2) . .
O4 C14 C16 120.6(3) . .
O3 C14 C16 114.6(2) . .
C17 C15 C16 118.9(3) 7_776 .
C17 C15 H15 120.6 7_776 .
C16 C15 H15 120.6 . .
C17 C16 C15 118.8(3) . .
C17 C16 C14 121.6(3) . .
C15 C16 C14 119.6(3) . .
C16 C17 C15 122.3(3) . 7_776
C16 C17 H17 118.8 . .
C15 C17 H17 118.8 7_776 .
O6 C18 O5 123.3(3) . .
O6 C18 C20 120.3(3) . .
O5 C18 C20 116.3(3) . .
C19 C19 C20 120.14(17) 2_655 .
C19 C19 H19 119.9 2_655 .
C20 C19 H19 119.9 . .
C19 C20 C21 120.5(3) . .
C19 C20 C18 121.0(3) . .
C21 C20 C18 118.5(3) . .
C21 C21 C20 119.31(17) 2_655 .
C21 C21 H21 120.3 2_655 .
C20 C21 H21 120.3 . .
C1 N1 C5 117.3(2) . .
C1 N1 Zn1 118.48(19) . .
C5 N1 Zn1 124.21(19) . .
C9 N2 C13 115.1(2) . .
C9 N2 Zn1 117.2(2) . 3_545
C13 N2 Zn1 127.57(18) . 3_545
C3 O1 C6 120.8(2) . .
C11 O2 C8 116.3(2) . .
C14 O3 Zn1 132.77(18) . .
C18 O5 Zn1 115.64(19) . .
H7C O7 H7E 109.5 . .
H8F O8 H8C 109.5 . .
H9B O9 H9D 109.5 . .
O5 Zn1 O3 106.71(9) . .
O5 Zn1 N1 124.48(9) . .
O3 Zn1 N1 107.58(9) . .
O5 Zn1 N2 107.85(10) . 3_455
O3 Zn1 N2 94.70(9) . 3_455
N1 Zn1 N2 111.31(10) . 3_455

loop_
_geom_bond_atom_site_label_1
_geom_bond_atom_site_label_2
_geom_bond_distance
_geom_bond_site_symmetry_2
C1 N1 1.339(4) .
C1 C2 1.364(4) .
C1 H1A 0.9300 .
C2 C3 1.375(4) .
C2 H2A 0.9300 .
C3 O1 1.341(3) .
C3 C4 1.400(4) .
C4 C5 1.378(4) .
C4 H4A 0.9300 .
C5 N1 1.346(3) .
C5 H5A 0.9300 .
C6 O1 1.438(3) .
C6 C7 1.534(3) .
C6 H6A 0.9700 .
C6 H6B 0.9700 .
C7 C8 1.514(3) .
C7 C8 1.514(3) 2_756
C7 C6 1.534(3) 2_756
C8 O2 1.432(3) .
C8 H8A 0.9700 .
C8 H8B 0.9700 .
C9 N2 1.354(4) .
C9 C10 1.375(4) .
C9 H9A 0.9300 .
C10 C11 1.350(4) .
C10 H10A 0.9300 .
C11 O2 1.373(3) .
C11 C12 1.394(4) .
C12 C13 1.343(4) .
C12 H12A 0.9300 .
C13 N2 1.371(4) .
C13 H13A 0.9300 .
C14 O4 1.234(3) .
C14 O3 1.269(3) .
C14 C16 1.506(4) .
C15 C17 1.380(4) 7_776
C15 C16 1.403(4) .
C15 H15 0.9300 .
C16 C17 1.373(4) .
C17 C15 1.380(4) 7_776
C17 H17 0.9300 .
C18 O6 1.237(4) .
C18 O5 1.256(4) .
C18 C20 1.503(4) .
C19 C19 1.382(6) 2_655
C19 C20 1.393(4) .
C19 H19 0.9300 .
C20 C21 1.406(4) .
C21 C21 1.404(6) 2_655
C21 H21 0.9300 .
N1 Zn1 2.008(2) .
N2 Zn1 2.034(2) 3_545
O3 Zn1 1.9505(19) .
O5 Zn1 1.948(2) .
O7 H7C 0.8500 .
O7 H7E 0.8501 .
O8 H8F 0.8500 .
O8 H8C 0.8501 .
O9 H9B 0.8500 .
O9 H9D 0.8500 .
Zn1 N2 2.034(2) 3_455

loop_
_geom_torsion_atom_site_label_1
_geom_torsion_atom_site_label_2
_geom_torsion_atom_site_label_3
_geom_torsion_atom_site_label_4
_geom_torsion
_geom_torsion_site_symmetry_1
_geom_torsion_site_symmetry_4
N1 C1 C2 C3 1.2(6) . .
C1 C2 C3 O1 -178.7(3) . .
C1 C2 C3 C4 0.7(5) . .
O1 C3 C4 C5 177.4(3) . .
C2 C3 C4 C5 -2.0(5) . .
C3 C4 C5 N1 1.5(5) . .
O1 C6 C7 C8 -67.8(3) . .
O1 C6 C7 C8 171.0(2) . 2_756
O1 C6 C7 C6 50.42(15) . 2_756
C8 C7 C8 O2 43.97(14) 2_756 .
C6 C7 C8 O2 165.4(2) 2_756 .
C6 C7 C8 O2 -75.2(3) . .
N2 C9 C10 C11 -0.8(6) . .
C9 C10 C11 O2 -179.5(3) . .
C9 C10 C11 C12 -0.3(5) . .
C10 C11 C12 C13 -0.3(5) . .
O2 C11 C12 C13 178.9(3) . .
C11 C12 C13 N2 2.1(6) . .
C17 C15 C16 C17 0.2(5) 7_776 .
C17 C15 C16 C14 179.2(3) 7_776 .
O4 C14 C16 C17 -170.9(3) . .
O3 C14 C16 C17 8.6(4) . .
O4 C14 C16 C15 10.1(4) . .
O3 C14 C16 C15 -170.4(3) . .
C15 C16 C17 C15 -0.2(5) . 7_776
C14 C16 C17 C15 -179.2(3) . 7_776
C19 C19 C20 C21 0.9(5) 2_655 .
C19 C19 C20 C18 179.7(3) 2_655 .
O6 C18 C20 C19 162.0(3) . .
O5 C18 C20 C19 -16.2(4) . .
O6 C18 C20 C21 -19.2(5) . .
O5 C18 C20 C21 162.6(3) . .
C19 C20 C21 C21 2.2(6) . 2_655
C18 C20 C21 C21 -176.6(4) . 2_655
C2 C1 N1 C5 -1.7(5) . .
C2 C1 N1 Zn1 176.7(3) . .
C4 C5 N1 C1 0.3(5) . .
C4 C5 N1 Zn1 -178.0(2) . .
C10 C9 N2 C13 2.4(5) . .
C10 C9 N2 Zn1 179.6(3) . 3_545
C12 C13 N2 C9 -3.1(5) . .
C12 C13 N2 Zn1 -179.9(3) . 3_545
C2 C3 O1 C6 178.4(3) . .
C4 C3 O1 C6 -1.0(4) . .
C7 C6 O1 C3 -169.6(2) . .
C10 C11 O2 C8 -23.4(4) . .
C12 C11 O2 C8 157.4(3) . .
C7 C8 O2 C11 179.4(2) . .
O4 C14 O3 Zn1 -15.9(5) . .
C16 C14 O3 Zn1 164.67(19) . .
O6 C18 O5 Zn1 9.8(4) . .
C20 C18 O5 Zn1 -171.98(19) . .
C18 O5 Zn1 O3 140.1(2) . .
C18 O5 Zn1 N1 14.1(3) . .
C18 O5 Zn1 N2 -119.1(2) . 3_455
C14 O3 Zn1 O5 -67.6(3) . .
C14 O3 Zn1 N1 68.0(3) . .
C14 O3 Zn1 N2 -177.9(3) . 3_455
C1 N1 Zn1 O5 111.5(2) . .
C5 N1 Zn1 O5 -70.2(3) . .
C1 N1 Zn1 O3 -14.2(3) . .
C5 N1 Zn1 O3 164.1(2) . .
C1 N1 Zn1 N2 -116.7(2) . 3_455
C5 N1 Zn1 N2 61.6(2) . 3_455
